data_7700723
loop_
_publ_author_name
'Ma, Xiufang'
'Chen, Bingbing'
'Zhang, Yi-Quan'
'Yang, Jinhui'
'Shi, Quan'
'Ma, Yulong'
'Liu, Xiangyu'

_publ_section_title
;
 Enhancing single-molecule magnet behaviour through decorating terminal
 ligands in Dy<sub>2</sub> compounds.
;
_journal_issue 33
_journal_name_full 'Dalton transactions (Cambridge, England : 2003)'
_journal_page_first 12622
_journal_page_last 12631
_journal_paper_doi 10.1039/c9dt02758k
_journal_volume 48
_journal_year 2019
_chemical_formula_moiety 'C56 H56 Dy2 F4 N8 O6, 2I'
_chemical_formula_sum 'C56 H56 Dy2 F4 I2 N8 O6'
_chemical_formula_weight 1591.88
_space_group_crystal_system monoclinic
_space_group_IT_number 14
_space_group_name_Hall '-P 2ybc'
_space_group_name_H-M_alt 'P 1 21/c 1'
_symmetry_space_group_name_Hall '-P 2ybc'
_symmetry_space_group_name_H-M 'P 1 21/c 1'
_atom_sites_solution_hydrogens mixed
_audit_creation_method SHELXL-2014/7
_audit_update_record
;
2018-11-12 deposited with the CCDC.    2019-07-31 downloaded from the CCDC.
;
_cell_angle_alpha 90
_cell_angle_beta 108.453(2)
_cell_angle_gamma 90
_cell_formula_units_Z 2
_cell_length_a 11.6015(5)
_cell_length_b 16.2765(8)
_cell_length_c 15.7772(8)
_cell_measurement_reflns_used 6202
_cell_measurement_temperature 296(2)
_cell_measurement_theta_max 25.33
_cell_measurement_theta_min 2.91
_cell_volume 2826.1(2)
_computing_structure_refinement 'SHELXL-2014/7 (Sheldrick, 2014)'
_diffrn_ambient_temperature 296(2)
_diffrn_measured_fraction_theta_full 0.996
_diffrn_measured_fraction_theta_max 0.994
_diffrn_measurement_device_type 'PHOTON 100 CMOS detector'
_diffrn_measurement_method 'omega scan'
_diffrn_radiation_type MoK\a
_diffrn_radiation_wavelength 0.71073
_diffrn_reflns_av_R_equivalents 0.0497
_diffrn_reflns_av_unetI/netI 0.0499
_diffrn_reflns_Laue_measured_fraction_full 0.996
_diffrn_reflns_Laue_measured_fraction_max 0.994
_diffrn_reflns_limit_h_max 13
_diffrn_reflns_limit_h_min -12
_diffrn_reflns_limit_k_max 19
_diffrn_reflns_limit_k_min -19
_diffrn_reflns_limit_l_max 18
_diffrn_reflns_limit_l_min -19
_diffrn_reflns_number 15915
_diffrn_reflns_point_group_measured_fraction_full 0.996
_diffrn_reflns_point_group_measured_fraction_max 0.994
_diffrn_reflns_theta_full 25.242
_diffrn_reflns_theta_max 25.387
_diffrn_reflns_theta_min 3.035
_diffrn_source 'fine-focus sealed tube'
_exptl_absorpt_coefficient_mu 3.786
_exptl_absorpt_correction_T_max 0.7452
_exptl_absorpt_correction_T_min 0.5840
_exptl_absorpt_correction_type multi-scan
_exptl_absorpt_process_details 'SADABS (Bruker, 2014)'
_exptl_crystal_density_diffrn 1.871
_exptl_crystal_description plate
_exptl_crystal_F_000 1540
_exptl_crystal_size_max 0.370
_exptl_crystal_size_mid 0.260
_exptl_crystal_size_min 0.130
_refine_diff_density_max 0.986
_refine_diff_density_min -0.777
_refine_diff_density_rms 0.122
_refine_ls_extinction_method none
_refine_ls_goodness_of_fit_ref 1.044
_refine_ls_hydrogen_treatment mixed
_refine_ls_matrix_type full
_refine_ls_number_parameters 358
_refine_ls_number_reflns 5161
_refine_ls_number_restraints 2
_refine_ls_restrained_S_all 1.044
_refine_ls_R_factor_all 0.0583
_refine_ls_R_factor_gt 0.0334
_refine_ls_shift/su_max 0.001
_refine_ls_shift/su_mean 0.000
_refine_ls_structure_factor_coef Fsqd
_refine_ls_weighting_details 'w=1/[\s^2^(Fo^2^)+(0.0301P)^2^+1.3554P] where P=(Fo^2^+2Fc^2^)/3'
_refine_ls_weighting_scheme calc
_refine_ls_wR_factor_gt 0.0640
_refine_ls_wR_factor_ref 0.0725
_reflns_Friedel_coverage 0.000
_reflns_number_gt 3934
_reflns_number_total 5161
_reflns_threshold_expression 'I > 2\s(I)'
_cod_data_source_file c9dt02758k2.cif
_cod_data_source_block 1
_cod_depositor_comments 'Adding full bibliography for 7700723--7700724.cif.'
_cod_database_code 7700723
_shelx_shelxl_version_number 2014/7
_shelx_space_group_comment
;
The symmetry employed for this shelxl refinement is uniquely defined
by the following loop, which should always be used as a source of
symmetry information in preference to the above space-group names.
They are only intended as comments.
;
_shelx_estimated_absorpt_t_min 0.335
_shelx_estimated_absorpt_t_max 0.639

loop_
_space_group_symop_operation_xyz
'x, y, z'
'-x, y+1/2, -z+1/2'
'-x, -y, -z'
'x, -y-1/2, z-1/2'

loop_
_atom_site_label
_atom_site_type_symbol
_atom_site_fract_x
_atom_site_fract_y
_atom_site_fract_z
_atom_site_U_iso_or_equiv
_atom_site_adp_type
_atom_site_occupancy
_atom_site_site_symmetry_order
_atom_site_calc_flag
_atom_site_refinement_flags_posn
_atom_site_refinement_flags_adp
C1 C 0.7083(5) 0.1852(3) 0.2628(4) 0.0424(15) Uani 1 1 d . .
H1A H 0.7066 0.1676 0.2036 0.051 Uiso 1 1 calc R U
H1B H 0.6631 0.2362 0.2562 0.051 Uiso 1 1 calc R U
C2 C 0.6450(5) 0.1205(3) 0.3020(4) 0.0418(15) Uani 1 1 d . .
H2A H 0.6418 0.1396 0.3594 0.050 Uiso 1 1 calc R U
H2B H 0.5621 0.1141 0.2629 0.050 Uiso 1 1 calc R U
C3 C 0.9071(5) 0.2329(4) 0.2610(4) 0.0438(15) Uani 1 1 d . .
H3A H 0.8843 0.2896 0.2453 0.053 Uiso 1 1 calc R U
H3B H 0.8872 0.2013 0.2062 0.053 Uiso 1 1 calc R U
C4 C 1.0408(5) 0.2284(3) 0.3077(4) 0.0384(14) Uani 1 1 d . .
C5 C 1.1207(7) 0.2891(4) 0.3004(5) 0.063(2) Uani 1 1 d . .
H5 H 1.0915 0.3377 0.2702 0.075 Uiso 1 1 calc R U
C6 C 1.2438(7) 0.2770(5) 0.3381(5) 0.073(2) Uani 1 1 d . .
H6 H 1.2983 0.3173 0.3336 0.088 Uiso 1 1 calc R U
C7 C 1.2852(6) 0.2053(4) 0.3822(5) 0.0547(18) Uani 1 1 d . .
H7 H 1.3681 0.1953 0.4066 0.066 Uiso 1 1 calc R U
C8 C 1.2020(5) 0.1486(4) 0.3895(4) 0.0383(14) Uani 1 1 d . .
H8 H 1.2306 0.1003 0.4204 0.046 Uiso 1 1 calc R U
C9 C 0.8444(5) 0.2674(3) 0.3853(4) 0.0389(14) Uani 1 1 d . .
H9A H 0.9278 0.2711 0.4241 0.047 Uiso 1 1 calc R U
H9B H 0.8240 0.3193 0.3540 0.047 Uiso 1 1 calc R U
C10 C 0.6008(5) 0.3017(4) 0.4906(5) 0.0495(17) Uani 1 1 d . .
C11 C 0.6739(5) 0.3136(4) 0.4398(4) 0.0462(16) Uani 1 1 d . .
H11 H 0.6640 0.3599 0.4035 0.055 Uiso 1 1 calc R U
C12 C 0.7644(5) 0.2561(3) 0.4420(4) 0.0347(13) Uani 1 1 d . .
C13 C 0.7761(4) 0.1860(3) 0.4958(3) 0.0297(12) Uani 1 1 d . .
C14 C 0.6988(5) 0.1761(4) 0.5460(4) 0.0380(14) Uani 1 1 d . .
H14 H 0.7057 0.1297 0.5817 0.046 Uiso 1 1 calc R U
C15 C 0.6103(5) 0.2351(4) 0.5434(4) 0.0468(16) Uani 1 1 d . .
H15 H 0.5587 0.2286 0.5776 0.056 Uiso 1 1 calc R U
C16 C 0.6782(5) -0.0032(4) 0.2267(4) 0.0441(15) Uani 1 1 d . .
H16A H 0.5974 0.0131 0.1900 0.053 Uiso 1 1 calc R U
H16B H 0.6766 -0.0619 0.2367 0.053 Uiso 1 1 calc R U
C17 C 0.7644(5) 0.0135(3) 0.1762(4) 0.0396(14) Uani 1 1 d . .
C18 C 0.7314(6) -0.0006(4) 0.0848(4) 0.0524(17) Uani 1 1 d . .
H18 H 0.6525 -0.0169 0.0536 0.063 Uiso 1 1 calc R U
C19 C 0.8145(7) 0.0095(5) 0.0408(4) 0.066(2) Uani 1 1 d . .
H19 H 0.7934 -0.0002 -0.0203 0.080 Uiso 1 1 calc R U
C20 C 0.9303(7) 0.0344(5) 0.0888(4) 0.063(2) Uani 1 1 d . .
H20 H 0.9891 0.0417 0.0608 0.076 Uiso 1 1 calc R U
C21 C 0.9570(6) 0.0479(4) 0.1785(4) 0.0484(16) Uani 1 1 d . .
H21 H 1.0353 0.0650 0.2101 0.058 Uiso 1 1 calc R U
C22 C 0.6592(4) -0.0103(3) 0.3763(4) 0.0338(13) Uani 1 1 d . .
H22A H 0.6839 0.0156 0.4347 0.041 Uiso 1 1 calc R U
H22B H 0.5711 -0.0106 0.3540 0.041 Uiso 1 1 calc R U
C23 C 0.6659(5) -0.2403(4) 0.3584(5) 0.0536(18) Uani 1 1 d . .
C24 C 0.6237(5) -0.1614(4) 0.3525(4) 0.0434(15) Uani 1 1 d . .
H24 H 0.5413 -0.1506 0.3269 0.052 Uiso 1 1 calc R U
C25 C 0.7050(4) -0.0974(3) 0.3853(3) 0.0319(13) Uani 1 1 d . .
C26 C 0.8278(4) -0.1146(3) 0.4255(3) 0.0262(11) Uani 1 1 d . .
C27 C 0.8673(5) -0.1954(3) 0.4255(4) 0.0327(13) Uani 1 1 d . .
H27 H 0.9500 -0.2067 0.4480 0.039 Uiso 1 1 calc R U
C28 C 0.7865(5) -0.2591(4) 0.3928(4) 0.0484(16) Uani 1 1 d . .
H28 H 0.8135 -0.3130 0.3941 0.058 Uiso 1 1 calc R U
Dy1 Dy 0.93360(2) 0.06501(2) 0.39395(2) 0.02494(8) Uani 1 1 d . .
F1 F 0.5136(3) 0.3594(2) 0.4882(3) 0.0793(13) Uani 1 1 d . .
F2 F 0.5844(4) -0.3019(2) 0.3279(3) 0.0936(16) Uani 1 1 d . .
I1 I 0.71041(4) 0.02008(3) 0.75290(3) 0.04973(13) Uani 1 1 d . .
N1 N 0.8367(4) 0.2009(3) 0.3177(3) 0.0337(11) Uani 1 1 d . .
N2 N 0.7068(4) 0.0392(3) 0.3140(3) 0.0297(10) Uani 1 1 d . .
N3 N 1.0810(4) 0.1587(3) 0.3546(3) 0.0322(10) Uani 1 1 d . .
N4 N 0.8782(4) 0.0382(3) 0.2237(3) 0.0383(12) Uani 1 1 d . .
O1 O 0.8567(3) 0.1277(2) 0.4921(2) 0.0296(8) Uani 1 1 d . .
O2 O 0.9073(3) -0.05380(19) 0.4652(2) 0.0249(8) Uani 1 1 d . .
O3 O 1.0682(4) -0.0348(2) 0.3644(3) 0.0386(9) Uani 1 1 d D .
H3C H 1.106(5) -0.067(3) 0.406(3) 0.046 Uiso 1 1 d D U
H3D H 1.113(4) -0.031(4) 0.332(3) 0.046 Uiso 1 1 d D U

loop_
_atom_site_aniso_label
_atom_site_aniso_U_11
_atom_site_aniso_U_22
_atom_site_aniso_U_33
_atom_site_aniso_U_23
_atom_site_aniso_U_13
_atom_site_aniso_U_12
C1 0.044(3) 0.034(3) 0.039(3) 0.010(3) -0.001(3) 0.016(3)
C2 0.023(3) 0.044(4) 0.046(4) 0.009(3) -0.006(3) 0.011(3)
C3 0.058(4) 0.039(3) 0.039(3) 0.017(3) 0.023(3) 0.013(3)
C4 0.056(4) 0.030(3) 0.036(3) 0.006(3) 0.024(3) 0.003(3)
C5 0.077(5) 0.039(4) 0.083(5) 0.019(4) 0.042(4) -0.002(4)
C6 0.077(6) 0.064(5) 0.087(6) 0.012(4) 0.039(5) -0.025(4)
C7 0.055(4) 0.055(4) 0.059(4) 0.002(4) 0.024(3) -0.018(3)
C8 0.044(3) 0.037(3) 0.037(3) 0.004(3) 0.017(3) -0.004(3)
C9 0.038(3) 0.029(3) 0.049(4) 0.009(3) 0.014(3) 0.006(3)
C10 0.035(3) 0.049(4) 0.062(4) -0.008(3) 0.011(3) 0.010(3)
C11 0.048(4) 0.034(3) 0.052(4) 0.004(3) 0.009(3) 0.008(3)
C12 0.028(3) 0.033(3) 0.041(3) 0.004(3) 0.008(2) 0.005(2)
C13 0.028(3) 0.031(3) 0.026(3) -0.003(2) 0.003(2) 0.003(2)
C14 0.037(3) 0.044(3) 0.032(3) 0.002(3) 0.010(3) 0.003(3)
C15 0.034(3) 0.065(4) 0.044(4) -0.009(3) 0.016(3) 0.001(3)
C16 0.050(4) 0.045(4) 0.030(3) -0.003(3) 0.001(3) -0.001(3)
C17 0.043(3) 0.035(3) 0.035(3) 0.003(3) 0.004(3) 0.009(3)
C18 0.055(4) 0.063(4) 0.033(3) -0.010(3) 0.006(3) 0.011(3)
C19 0.074(5) 0.095(6) 0.026(3) -0.010(4) 0.011(3) 0.018(4)
C20 0.060(4) 0.096(6) 0.040(4) -0.009(4) 0.024(3) 0.016(4)
C21 0.051(4) 0.057(4) 0.039(4) -0.003(3) 0.015(3) 0.014(3)
C22 0.019(3) 0.038(3) 0.040(3) 0.000(3) 0.003(2) -0.001(2)
C23 0.036(3) 0.044(4) 0.073(5) -0.012(3) 0.007(3) -0.019(3)
C24 0.028(3) 0.045(4) 0.050(4) -0.004(3) 0.002(3) -0.007(3)
C25 0.023(3) 0.035(3) 0.034(3) -0.004(2) 0.002(2) -0.003(2)
C26 0.024(3) 0.027(3) 0.027(3) 0.000(2) 0.008(2) -0.006(2)
C27 0.026(3) 0.028(3) 0.040(3) 0.000(3) 0.005(2) -0.003(2)
C28 0.050(4) 0.028(3) 0.064(4) -0.009(3) 0.015(3) -0.004(3)
Dy1 0.02362(13) 0.02517(13) 0.02348(13) 0.00326(11) 0.00383(9) 0.00134(11)
F1 0.063(2) 0.066(3) 0.118(4) 0.003(3) 0.042(2) 0.035(2)
F2 0.053(2) 0.053(2) 0.156(5) -0.035(3) 0.006(3) -0.030(2)
I1 0.0424(2) 0.0580(3) 0.0510(3) -0.0082(2) 0.01784(19) -0.0021(2)
N1 0.038(3) 0.033(3) 0.029(2) 0.006(2) 0.010(2) 0.005(2)
N2 0.025(2) 0.035(2) 0.026(2) -0.0005(19) 0.0024(18) 0.0030(19)
N3 0.035(3) 0.031(2) 0.033(2) 0.003(2) 0.014(2) -0.001(2)
N4 0.038(3) 0.048(3) 0.025(2) -0.002(2) 0.004(2) 0.006(2)
O1 0.0312(19) 0.029(2) 0.0285(19) 0.0048(15) 0.0089(16) 0.0079(16)
O2 0.0219(17) 0.0215(18) 0.0273(18) 0.0034(15) 0.0021(14) -0.0029(15)
O3 0.042(2) 0.041(2) 0.038(2) 0.0121(19) 0.0196(19) 0.0135(19)

loop_
_atom_type_symbol
_atom_type_description
_atom_type_scat_dispersion_real
_atom_type_scat_dispersion_imag
_atom_type_scat_source
C C 0.0033 0.0016 'International Tables Vol C Tables 4.2.6.8 and 6.1.1.4'
H H 0.0000 0.0000 'International Tables Vol C Tables 4.2.6.8 and 6.1.1.4'
N N 0.0061 0.0033 'International Tables Vol C Tables 4.2.6.8 and 6.1.1.4'
O O 0.0106 0.0060 'International Tables Vol C Tables 4.2.6.8 and 6.1.1.4'
F F 0.0171 0.0103 'International Tables Vol C Tables 4.2.6.8 and 6.1.1.4'
Dy Dy -0.1892 4.4098 'International Tables Vol C Tables 4.2.6.8 and 6.1.1.4'
I I -0.4742 1.8119 'International Tables Vol C Tables 4.2.6.8 and 6.1.1.4'

loop_
_geom_angle_atom_site_label_1
_geom_angle_atom_site_label_2
_geom_angle_atom_site_label_3
_geom_angle
_geom_angle_site_symmetry_1
_geom_angle_site_symmetry_3
N1 C1 C2 113.9(4) . .
N1 C1 H1A 108.8 . .
C2 C1 H1A 108.8 . .
N1 C1 H1B 108.8 . .
C2 C1 H1B 108.8 . .
H1A C1 H1B 107.7 . .
N2 C2 C1 113.0(5) . .
N2 C2 H2A 109.0 . .
C1 C2 H2A 109.0 . .
N2 C2 H2B 109.0 . .
C1 C2 H2B 109.0 . .
H2A C2 H2B 107.8 . .
N1 C3 C4 111.7(4) . .
N1 C3 H3A 109.3 . .
C4 C3 H3A 109.3 . .
N1 C3 H3B 109.3 . .
C4 C3 H3B 109.3 . .
H3A C3 H3B 107.9 . .
N3 C4 C5 121.3(5) . .
N3 C4 C3 115.8(5) . .
C5 C4 C3 122.8(5) . .
C6 C5 C4 119.5(6) . .
C6 C5 H5 120.3 . .
C4 C5 H5 120.3 . .
C7 C6 C5 119.5(6) . .
C7 C6 H6 120.2 . .
C5 C6 H6 120.2 . .
C8 C7 C6 118.4(6) . .
C8 C7 H7 120.8 . .
C6 C7 H7 120.8 . .
N3 C8 C7 123.8(6) . .
N3 C8 H8 118.1 . .
C7 C8 H8 118.1 . .
C12 C9 N1 115.4(5) . .
C12 C9 H9A 108.4 . .
N1 C9 H9A 108.4 . .
C12 C9 H9B 108.4 . .
N1 C9 H9B 108.4 . .
H9A C9 H9B 107.5 . .
C15 C10 C11 122.5(6) . .
C15 C10 F1 118.9(6) . .
C11 C10 F1 118.7(6) . .
C10 C11 C12 119.7(6) . .
C10 C11 H11 120.1 . .
C12 C11 H11 120.1 . .
C11 C12 C13 119.2(6) . .
C11 C12 C9 120.5(5) . .
C13 C12 C9 120.2(5) . .
O1 C13 C14 121.9(5) . .
O1 C13 C12 118.9(5) . .
C14 C13 C12 119.1(5) . .
C13 C14 C15 120.5(6) . .
C13 C14 H14 119.8 . .
C15 C14 H14 119.8 . .
C10 C15 C14 119.1(6) . .
C10 C15 H15 120.5 . .
C14 C15 H15 120.5 . .
N2 C16 C17 115.0(5) . .
N2 C16 H16A 108.5 . .
C17 C16 H16A 108.5 . .
N2 C16 H16B 108.5 . .
C17 C16 H16B 108.5 . .
H16A C16 H16B 107.5 . .
N4 C17 C18 121.6(6) . .
N4 C17 C16 117.3(5) . .
C18 C17 C16 121.0(6) . .
C19 C18 C17 120.1(6) . .
C19 C18 H18 120.0 . .
C17 C18 H18 120.0 . .
C18 C19 C20 118.6(6) . .
C18 C19 H19 120.7 . .
C20 C19 H19 120.7 . .
C21 C20 C19 118.5(7) . .
C21 C20 H20 120.7 . .
C19 C20 H20 120.7 . .
N4 C21 C20 124.4(6) . .
N4 C21 H21 117.8 . .
C20 C21 H21 117.8 . .
C25 C22 N2 111.9(4) . .
C25 C22 H22A 109.2 . .
N2 C22 H22A 109.2 . .
C25 C22 H22B 109.2 . .
N2 C22 H22B 109.2 . .
H22A C22 H22B 107.9 . .
F2 C23 C28 119.1(6) . .
F2 C23 C24 118.4(5) . .
C28 C23 C24 122.5(5) . .
C23 C24 C25 119.5(5) . .
C23 C24 H24 120.2 . .
C25 C24 H24 120.2 . .
C24 C25 C26 119.6(5) . .
C24 C25 C22 119.5(5) . .
C26 C25 C22 120.8(4) . .
O2 C26 C25 120.6(4) . .
O2 C26 C27 120.7(4) . .
C25 C26 C27 118.6(4) . .
C28 C27 C26 121.6(5) . .
C28 C27 H27 119.2 . .
C26 C27 H27 119.2 . .
C23 C28 C27 117.9(5) . .
C23 C28 H28 121.1 . .
C27 C28 H28 121.1 . .
O1 Dy1 O2 84.42(12) . .
O1 Dy1 O3 149.44(12) . .
O2 Dy1 O3 73.85(13) . .
O1 Dy1 O2 75.82(11) . 3_756
O2 Dy1 O2 70.54(12) . 3_756
O3 Dy1 O2 76.80(12) . 3_756
O1 Dy1 N3 110.00(13) . .
O2 Dy1 N3 146.69(13) . .
O3 Dy1 N3 80.04(14) . .
O2 Dy1 N3 83.74(12) 3_756 .
O1 Dy1 N2 81.12(13) . .
O2 Dy1 N2 80.17(12) . .
O3 Dy1 N2 115.00(14) . .
O2 Dy1 N2 144.05(13) 3_756 .
N3 Dy1 N2 130.53(14) . .
O1 Dy1 N4 139.76(13) . .
O2 Dy1 N4 109.67(13) . .
O3 Dy1 N4 69.40(14) . .
O2 Dy1 N4 144.15(13) 3_756 .
N3 Dy1 N4 79.11(14) . .
N2 Dy1 N4 65.39(15) . .
O1 Dy1 N1 74.09(13) . .
O2 Dy1 N1 146.67(13) . .
O3 Dy1 N1 134.38(14) . .
O2 Dy1 N1 125.84(12) 3_756 .
N3 Dy1 N1 66.23(14) . .
N2 Dy1 N1 71.69(13) . .
N4 Dy1 N1 74.61(14) . .
O1 Dy1 Dy1 77.79(8) . 3_756
O2 Dy1 Dy1 36.12(7) . 3_756
O3 Dy1 Dy1 71.97(9) . 3_756
O2 Dy1 Dy1 34.42(7) 3_756 3_756
N3 Dy1 Dy1 115.65(10) . 3_756
N2 Dy1 Dy1 113.81(10) . 3_756
N4 Dy1 Dy1 135.12(10) . 3_756
N1 Dy1 Dy1 150.11(10) . 3_756
C3 N1 C1 110.4(4) . .
C3 N1 C9 104.8(4) . .
C1 N1 C9 111.1(4) . .
C3 N1 Dy1 109.8(3) . .
C1 N1 Dy1 109.2(3) . .
C9 N1 Dy1 111.4(3) . .
C16 N2 C2 109.8(4) . .
C16 N2 C22 109.8(4) . .
C2 N2 C22 107.3(4) . .
C16 N2 Dy1 115.3(3) . .
C2 N2 Dy1 107.1(3) . .
C22 N2 Dy1 107.3(3) . .
C8 N3 C4 117.4(5) . .
C8 N3 Dy1 121.9(3) . .
C4 N3 Dy1 120.0(3) . .
C21 N4 C17 116.8(5) . .
C21 N4 Dy1 123.1(4) . .
C17 N4 Dy1 120.1(4) . .
C13 O1 Dy1 141.1(3) . .
C26 O2 Dy1 124.1(3) . .
C26 O2 Dy1 125.4(3) . 3_756
Dy1 O2 Dy1 109.46(12) . 3_756
Dy1 O3 H3C 119(4) . .
Dy1 O3 H3D 130(4) . .
H3C O3 H3D 104(6) . .

loop_
_geom_bond_atom_site_label_1
_geom_bond_atom_site_label_2
_geom_bond_distance
_geom_bond_site_symmetry_2
C1 N1 1.490(6) .
C1 C2 1.522(8) .
C1 H1A 0.9700 .
C1 H1B 0.9700 .
C2 N2 1.489(7) .
C2 H2A 0.9700 .
C2 H2B 0.9700 .
C3 N1 1.484(7) .
C3 C4 1.494(8) .
C3 H3A 0.9700 .
C3 H3B 0.9700 .
C4 N3 1.353(7) .
C4 C5 1.385(8) .
C5 C6 1.376(10) .
C5 H5 0.9300 .
C6 C7 1.366(9) .
C6 H6 0.9300 .
C7 C8 1.366(8) .
C7 H7 0.9300 .
C8 N3 1.346(7) .
C8 H8 0.9300 .
C9 C12 1.489(8) .
C9 N1 1.502(7) .
C9 H9A 0.9700 .
C9 H9B 0.9700 .
C10 C15 1.350(9) .
C10 C11 1.354(9) .
C10 F1 1.372(7) .
C11 C12 1.398(8) .
C11 H11 0.9300 .
C12 C13 1.403(7) .
C13 O1 1.346(6) .
C13 C14 1.381(8) .
C14 C15 1.397(8) .
C14 H14 0.9300 .
C15 H15 0.9300 .
C16 N2 1.480(7) .
C16 C17 1.487(8) .
C16 H16A 0.9700 .
C16 H16B 0.9700 .
C17 N4 1.357(7) .
C17 C18 1.388(8) .
C18 C19 1.365(9) .
C18 H18 0.9300 .
C19 C20 1.378(10) .
C19 H19 0.9300 .
C20 C21 1.368(8) .
C20 H20 0.9300 .
C21 N4 1.335(8) .
C21 H21 0.9300 .
C22 C25 1.506(7) .
C22 N2 1.505(7) .
C22 H22A 0.9700 .
C22 H22B 0.9700 .
C23 F2 1.357(6) .
C23 C28 1.366(8) .
C23 C24 1.367(8) .
C24 C25 1.389(7) .
C24 H24 0.9300 .
C25 C26 1.392(7) .
C26 O2 1.363(5) .
C26 C27 1.392(7) .
C27 C28 1.384(7) .
C27 H27 0.9300 .
C28 H28 0.9300 .
Dy1 O1 2.261(3) .
Dy1 O2 2.305(3) .
Dy1 O3 2.399(4) .
Dy1 O2 2.404(3) 3_756
Dy1 N3 2.512(4) .
Dy1 N2 2.567(4) .
Dy1 N4 2.593(4) .
Dy1 N1 2.597(4) .
Dy1 Dy1 3.8453(5) 3_756
O2 Dy1 2.404(3) 3_756
O3 H3C 0.85(2) .
O3 H3D 0.84(2) .
